data_4110798
loop_
_publ_author_name
'Ying-Yeung Yeung'
'Xuri Gao'
'E. J. Corey'

_publ_section_title
;
 A General Process for the Haloamidation of Olefins. Scope and Mechanism
;
_journal_name_full 'Journal of the American Chemical Society'
_journal_page_first 9644
_journal_page_last 9645
_journal_paper_doi 10.1021/ja063675w
_journal_volume 128
_journal_year 2006
_chemical_formula_sum 'C9 H12 Br N O3'
_chemical_formula_weight 262.11
_chemical_name_systematic
; 
 ? 
;
_space_group_IT_number 19
_symmetry_cell_setting orthorhombic
_symmetry_space_group_name_Hall 'P 2ac 2ab'
_symmetry_space_group_name_H-M 'P 21 21 21'
_atom_sites_solution_hydrogens difmap
_atom_sites_solution_primary direct
_atom_sites_solution_secondary difmap
_audit_creation_method SHELXL-97
_cell_angle_alpha 90.00
_cell_angle_beta 90.00
_cell_angle_gamma 90.00
_cell_formula_units_Z 4
_cell_length_a 8.209(3)
_cell_length_b 10.253(4)
_cell_length_c 12.101(5)
_cell_measurement_reflns_used 930
_cell_measurement_temperature 193(2)
_cell_measurement_theta_max 26.35
_cell_measurement_theta_min 3.60
_cell_volume 1018.5(7)
_computing_cell_refinement 'SMART (BRUKER, V5.625, 2001)'
_computing_data_collection 'ASTRO (BRUKER, V5.007, 1997)'
_computing_data_reduction 'SAINT (BRUKER, V6.22, 2001)'
_computing_molecular_graphics 'SHELXTL (BRUKER, 2000, V6.1)'
_computing_publication_material 'XCIF (Sheldrick and BRUKER, 1997, V5.1)'
_computing_structure_refinement 'SHELXL-97 (Sheldrick, 1997)'
_computing_structure_solution 'SHELXS-97 (Sheldrick, 1990)'
_diffrn_ambient_temperature 193(2)
_diffrn_detector_area_resol_mean 836.6
_diffrn_measured_fraction_theta_full 0.998
_diffrn_measured_fraction_theta_max 0.998
_diffrn_measurement_device_type 'Bruker CCD'
_diffrn_measurement_method '\w, 0.3 deg'
_diffrn_radiation_monochromator graphite
_diffrn_radiation_source 'Normal-focus sealed tube'
_diffrn_radiation_type MoK\a
_diffrn_radiation_wavelength 0.71073
_diffrn_reflns_av_R_equivalents 0.0177
_diffrn_reflns_av_sigmaI/netI 0.0135
_diffrn_reflns_limit_h_max 10
_diffrn_reflns_limit_h_min -10
_diffrn_reflns_limit_k_max 12
_diffrn_reflns_limit_k_min -12
_diffrn_reflns_limit_l_max 14
_diffrn_reflns_limit_l_min -15
_diffrn_reflns_number 8325
_diffrn_reflns_theta_full 26.37
_diffrn_reflns_theta_max 26.37
_diffrn_reflns_theta_min 2.60
_diffrn_standards_decay_% <1
_diffrn_standards_interval_count 0
_diffrn_standards_number 0
_exptl_absorpt_coefficient_mu 4.017
_exptl_absorpt_correction_T_max 0.6032
_exptl_absorpt_correction_T_min 0.5005
_exptl_absorpt_correction_type empirical
_exptl_absorpt_process_details SADABS
_exptl_crystal_colour colorless
_exptl_crystal_density_diffrn 1.709
_exptl_crystal_description chunk
_exptl_crystal_F_000 528
_exptl_crystal_size_max 0.20
_exptl_crystal_size_mid 0.14
_exptl_crystal_size_min 0.14
_refine_diff_density_max 0.178
_refine_diff_density_min -0.278
_refine_diff_density_rms 0.068
_refine_ls_abs_structure_details 'Flack H D (1983), Acta Cryst. A39, 876-881'
_refine_ls_abs_structure_Flack 0.495(7)
_refine_ls_extinction_method none
_refine_ls_goodness_of_fit_ref 0.549
_refine_ls_hydrogen_treatment refall
_refine_ls_matrix_type full
_refine_ls_number_parameters 176
_refine_ls_number_reflns 2087
_refine_ls_number_restraints 0
_refine_ls_restrained_S_all 0.549
_refine_ls_R_factor_all 0.0168
_refine_ls_R_factor_gt 0.0164
_refine_ls_shift/su_max 0.027
_refine_ls_shift/su_mean 0.002
_refine_ls_structure_factor_coef Fsqd
_refine_ls_weighting_details 'calc w=1/[\s^2^(Fo^2^)+(0.0460P)^2^+1.4761P] where P=(Fo^2^+2Fc^2^)/3'
_refine_ls_weighting_scheme calc
_refine_ls_wR_factor_gt 0.0412
_refine_ls_wR_factor_ref 0.0415
_reflns_number_gt 2057
_reflns_number_total 2087
_reflns_threshold_expression >2sigma(I)
_cod_data_source_file ja063675wsi20060525_052836.cif
_cod_data_source_block ejc120t
_cod_database_code 4110798

loop_
_symmetry_equiv_pos_as_xyz
'x, y, z'
'-x+1/2, -y, z+1/2'
'-x, y+1/2, -z+1/2'
'x+1/2, -y+1/2, -z'

loop_
_atom_site_label
_atom_site_type_symbol
_atom_site_fract_x
_atom_site_fract_y
_atom_site_fract_z
_atom_site_U_iso_or_equiv
_atom_site_adp_type
_atom_site_occupancy
_atom_site_symmetry_multiplicity
_atom_site_calc_flag
Br1 Br 0.22649(2) 0.195009(19) 0.330223(15) 0.03392(6) Uani 1 1 d
O1 O 0.17766(18) 0.27049(12) 0.00340(11) 0.0323(3) Uani 1 1 d
O2 O 0.2862(2) 0.37757(14) -0.13779(10) 0.0365(3) Uani 1 1 d
O3 O 0.56865(18) 0.47856(15) 0.39240(12) 0.0348(3) Uani 1 1 d
N1 N 0.56431(19) 0.34576(16) 0.24348(14) 0.0263(3) Uani 1 1 d
H1 H 0.619(3) 0.297(2) 0.2062(19) 0.029(6) Uiso 1 1 d
C1 C 0.2950(2) 0.26535(16) 0.18665(14) 0.0234(3) Uani 1 1 d
H2 H 0.358(2) 0.198(2) 0.1521(16) 0.021(5) Uiso 1 1 d
C2 C 0.1410(2) 0.2985(2) 0.11995(15) 0.0282(4) Uani 1 1 d
H3 H 0.054(3) 0.248(2) 0.1370(18) 0.027(6) Uiso 1 1 d
C3 C 0.1079(2) 0.4447(2) 0.11874(17) 0.0284(4) Uani 1 1 d
H5 H -0.001(3) 0.462(2) 0.0849(19) 0.030(6) Uiso 1 1 d
H4 H 0.112(3) 0.485(2) 0.192(2) 0.033(6) Uiso 1 1 d
C4 C 0.2475(2) 0.48557(16) 0.04254(14) 0.0262(4) Uani 1 1 d
H6 H 0.238(3) 0.567(2) 0.0088(17) 0.031(5) Uiso 1 1 d
C5 C 0.4144(2) 0.4730(2) 0.10262(17) 0.0266(4) Uani 1 1 d
H8 H 0.495(3) 0.437(2) 0.0548(18) 0.023(5) Uiso 1 1 d
H7 H 0.452(3) 0.552(3) 0.129(2) 0.040(7) Uiso 1 1 d
C6 C 0.4032(2) 0.38453(17) 0.20617(15) 0.0224(3) Uani 1 1 d
H9 H 0.357(3) 0.431(2) 0.2647(17) 0.018(5) Uiso 1 1 d
C7 C 0.2408(2) 0.37898(17) -0.04352(14) 0.0268(4) Uani 1 1 d
C8 C 0.6365(2) 0.39868(16) 0.33296(17) 0.0242(3) Uani 1 1 d
C9 C 0.8091(2) 0.3545(2) 0.35433(16) 0.0335(5) Uani 1 1 d
H10 H 0.841(3) 0.288(3) 0.305(2) 0.047(7) Uiso 1 1 d
H12 H 0.874(4) 0.424(3) 0.346(3) 0.069(10) Uiso 1 1 d
H11 H 0.814(4) 0.317(3) 0.426(3) 0.071(9) Uiso 1 1 d

loop_
_atom_site_aniso_label
_atom_site_aniso_U_11
_atom_site_aniso_U_22
_atom_site_aniso_U_33
_atom_site_aniso_U_23
_atom_site_aniso_U_13
_atom_site_aniso_U_12
Br1 0.03210(9) 0.03855(10) 0.03109(10) 0.01135(8) 0.00081(8) 0.00117(8)
O1 0.0439(8) 0.0269(6) 0.0261(6) -0.0063(5) -0.0074(6) -0.0025(5)
O2 0.0433(8) 0.0439(7) 0.0223(6) -0.0017(5) 0.0001(6) 0.0149(7)
O3 0.0305(7) 0.0433(8) 0.0308(7) -0.0147(6) -0.0001(6) 0.0012(6)
N1 0.0221(7) 0.0306(8) 0.0261(7) -0.0086(7) -0.0009(6) 0.0056(6)
C1 0.0243(8) 0.0235(7) 0.0225(8) 0.0014(6) 0.0014(7) -0.0018(6)
C2 0.0243(8) 0.0343(9) 0.0259(8) 0.0005(8) -0.0040(7) -0.0058(9)
C3 0.0257(9) 0.0359(11) 0.0235(9) -0.0025(8) -0.0034(8) 0.0077(7)
C4 0.0321(10) 0.0224(8) 0.0240(7) -0.0009(6) -0.0032(8) 0.0040(7)
C5 0.0280(9) 0.0236(9) 0.0283(10) 0.0001(8) -0.0018(8) -0.0032(7)
C6 0.0201(8) 0.0233(8) 0.0239(8) -0.0055(7) -0.0013(6) 0.0003(7)
C7 0.0258(9) 0.0296(8) 0.0250(8) -0.0026(6) -0.0056(7) 0.0071(7)
C8 0.0218(8) 0.0291(8) 0.0217(8) 0.0015(8) -0.0002(8) -0.0024(6)
C9 0.0253(10) 0.0476(11) 0.0276(10) -0.0028(8) -0.0041(7) 0.0030(8)

loop_
_atom_type_symbol
_atom_type_description
_atom_type_scat_dispersion_real
_atom_type_scat_dispersion_imag
_atom_type_scat_source
C C 0.0033 0.0016 'International Tables Vol C Tables 4.2.6.8 and 6.1.1.4'
H H 0.0000 0.0000 'International Tables Vol C Tables 4.2.6.8 and 6.1.1.4'
N N 0.0061 0.0033 'International Tables Vol C Tables 4.2.6.8 and 6.1.1.4'
O O 0.0106 0.0060 'International Tables Vol C Tables 4.2.6.8 and 6.1.1.4'
Br Br -0.2901 2.4595 'International Tables Vol C Tables 4.2.6.8 and 6.1.1.4'

loop_
_geom_angle_atom_site_label_1
_geom_angle_atom_site_label_2
_geom_angle_atom_site_label_3
_geom_angle
C7 O1 C2 108.68(14)
C8 N1 C6 122.65(15)
C8 N1 H1 117.1(16)
C6 N1 H1 119.8(16)
C6 C1 C2 112.45(15)
C6 C1 Br1 108.86(11)
C2 C1 Br1 108.09(12)
C6 C1 H2 109.0(12)
C2 C1 H2 112.0(11)
Br1 C1 H2 106.1(12)
O1 C2 C3 102.68(15)
O1 C2 C1 106.99(15)
C3 C2 C1 111.69(15)
O1 C2 H3 105.6(14)
C3 C2 H3 114.8(14)
C1 C2 H3 113.9(14)
C2 C3 C4 98.13(15)
C2 C3 H5 109.7(13)
C4 C3 H5 112.0(14)
C2 C3 H4 113.6(14)
C4 C3 H4 113.8(15)
H5 C3 H4 109(2)
C7 C4 C3 100.95(15)
C7 C4 C5 107.12(15)
C3 C4 C5 110.82(15)
C7 C4 H6 110.0(13)
C3 C4 H6 116.7(14)
C5 C4 H6 110.5(14)
C6 C5 C4 111.94(15)
C6 C5 H8 107.8(13)
C4 C5 H8 111.0(13)
C6 C5 H7 104.9(16)
C4 C5 H7 112.4(16)
H8 C5 H7 109(2)
N1 C6 C1 111.00(15)
N1 C6 C5 110.92(15)
C1 C6 C5 112.18(15)
N1 C6 H9 106.1(13)
C1 C6 H9 106.7(13)
C5 C6 H9 109.7(12)
O2 C7 O1 120.54(16)
O2 C7 C4 130.74(18)
O1 C7 C4 108.65(15)
O3 C8 N1 122.77(16)
O3 C8 C9 121.80(18)
N1 C8 C9 115.42(17)
C8 C9 H10 111.5(16)
C8 C9 H12 108(2)
H10 C9 H12 110(3)
C8 C9 H11 108.3(19)
H10 C9 H11 106(2)
H12 C9 H11 113(3)

loop_
_geom_bond_atom_site_label_1
_geom_bond_atom_site_label_2
_geom_bond_distance
Br1 C1 1.9632(17)
O1 C7 1.352(2)
O1 C2 1.470(2)
O2 C7 1.200(2)
O3 C8 1.224(2)
N1 C8 1.348(2)
N1 C6 1.453(2)
N1 H1 0.81(2)
C1 C6 1.529(2)
C1 C2 1.538(2)
C1 H2 0.96(2)
C2 C3 1.523(3)
C2 H3 0.91(2)
C3 C4 1.530(3)
C3 H5 1.00(2)
C3 H4 0.98(3)
C4 C7 1.511(2)
C4 C5 1.557(3)
C4 H6 0.93(2)
C5 C6 1.550(3)
C5 H8 0.95(2)
C5 H7 0.93(3)
C6 H9 0.94(2)
C8 C9 1.510(3)
C9 H10 0.94(3)
C9 H12 0.89(4)
C9 H11 0.95(3)

loop_
_geom_hbond_atom_site_label_D
_geom_hbond_atom_site_label_H
_geom_hbond_atom_site_label_A
_geom_hbond_distance_DH
_geom_hbond_distance_HA
_geom_hbond_distance_DA
_geom_hbond_angle_DHA
_geom_hbond_site_symmetry_A
N1 H1 O2 0.81(2) 2.40(2) 3.193(2) 166(2) 4

loop_
_geom_torsion_atom_site_label_1
_geom_torsion_atom_site_label_2
_geom_torsion_atom_site_label_3
_geom_torsion_atom_site_label_4
_geom_torsion
C7 O1 C2 C3 28.09(18)
C7 O1 C2 C1 -89.61(17)
C6 C1 C2 O1 94.79(17)
Br1 C1 C2 O1 -145.02(11)
C6 C1 C2 C3 -16.8(2)
Br1 C1 C2 C3 103.35(15)
O1 C2 C3 C4 -42.77(16)
C1 C2 C3 C4 71.55(18)
C2 C3 C4 C7 41.72(16)
C2 C3 C4 C5 -71.50(17)
C7 C4 C5 C6 -91.41(18)
C3 C4 C5 C6 17.8(2)
C8 N1 C6 C1 -130.23(17)
C8 N1 C6 C5 104.4(2)
C2 C1 C6 N1 -165.39(15)
Br1 C1 C6 N1 74.87(16)
C2 C1 C6 C5 -40.7(2)
Br1 C1 C6 C5 -160.42(12)
C4 C5 C6 N1 164.71(15)
C4 C5 C6 C1 39.9(2)
C2 O1 C7 O2 176.98(17)
C2 O1 C7 C4 -0.27(19)
C3 C4 C7 O2 155.8(2)
C5 C4 C7 O2 -88.2(2)
C3 C4 C7 O1 -27.34(18)
C5 C4 C7 O1 88.66(18)
C6 N1 C8 O3 3.6(3)
C6 N1 C8 C9 -175.33(16)
